data_4028530
loop_
_publ_author_name
'Suresh Dharuman'
'Preeti Gupta'
'Pavan K. Kancharla'
'Yashwant D. Vankar'

_publ_section_title
;
 Synthesis of 2-Nitroglycals from Glycals Using the Tetrabutylammonium
 Nitrate-Trifluoroacetic Anhydride-Triethylamine Reagent System and
 Base-Catalyzed Ferrier Rearrangement of Acetylated 2-Nitroglycals
;
_journal_name_full 'Journal of Organic Chemistry'
_journal_page_first 8442
_journal_page_last 8450
_journal_paper_doi 10.1021/jo401165y
_journal_volume 78
_journal_year 2013
_chemical_formula_sum 'C16 H23 N O8'
_chemical_formula_weight 357.35
_chemical_name_systematic
; 
 ? 
;
_space_group_IT_number 1
_symmetry_cell_setting triclinic
_symmetry_space_group_name_Hall 'P 1'
_symmetry_space_group_name_H-M 'P 1'
_atom_sites_solution_hydrogens geom
_atom_sites_solution_primary direct
_atom_sites_solution_secondary difmap
_audit_creation_method SHELXL-97
_cell_angle_alpha 84.238(5)
_cell_angle_beta 83.540(4)
_cell_angle_gamma 78.233(5)
_cell_formula_units_Z 1
_cell_length_a 5.4454(15)
_cell_length_b 8.372(2)
_cell_length_c 9.793(3)
_cell_measurement_reflns_used 1057
_cell_measurement_temperature 100(2)
_cell_measurement_theta_max 27.88
_cell_measurement_theta_min 2.49
_cell_volume 432.9(2)
_computing_cell_refinement 'Bruker SMART'
_computing_data_collection 'Bruker SMART'
_computing_data_reduction 'Bruker SAINT'
_computing_molecular_graphics 'Bruker SHELXTL'
_computing_publication_material 'Bruker SHELXTL'
_computing_structure_refinement 'SHELXL-97 (Sheldrick, 1997)'
_computing_structure_solution 'SHELXS-97 (Sheldrick, 1990)'
_diffrn_ambient_temperature 100(2)
_diffrn_measured_fraction_theta_full 0.982
_diffrn_measured_fraction_theta_max 0.948
_diffrn_measurement_device_type 'CCD area detector'
_diffrn_measurement_method 'phi and omega scans'
_diffrn_radiation_monochromator graphite
_diffrn_radiation_source 'fine-focus sealed tube'
_diffrn_radiation_type MoK\a
_diffrn_radiation_wavelength 0.71073
_diffrn_reflns_av_R_equivalents 0.0163
_diffrn_reflns_av_sigmaI/netI 0.0405
_diffrn_reflns_limit_h_max 7
_diffrn_reflns_limit_h_min -7
_diffrn_reflns_limit_k_max 11
_diffrn_reflns_limit_k_min -5
_diffrn_reflns_limit_l_max 12
_diffrn_reflns_limit_l_min -11
_diffrn_reflns_number 2852
_diffrn_reflns_theta_full 25.00
_diffrn_reflns_theta_max 28.30
_diffrn_reflns_theta_min 2.10
_exptl_absorpt_coefficient_mu 0.110
_exptl_absorpt_correction_T_max 1.0
_exptl_absorpt_correction_T_min 0.705647
_exptl_absorpt_correction_type empirical
_exptl_absorpt_process_details sadabs
_exptl_crystal_colour colorless
_exptl_crystal_density_diffrn 1.371
_exptl_crystal_description block
_exptl_crystal_F_000 190
_exptl_crystal_size_max 0.11
_exptl_crystal_size_mid 0.1
_exptl_crystal_size_min 0.07
_refine_diff_density_max 0.393
_refine_diff_density_min -0.401
_refine_diff_density_rms 0.093
_refine_ls_abs_structure_details 'Flack H D (1983), Acta Cryst. A39, 876-881'
_refine_ls_abs_structure_Flack 1.1(19)
_refine_ls_extinction_method none
_refine_ls_goodness_of_fit_ref 1.111
_refine_ls_hydrogen_treatment constr
_refine_ls_matrix_type full
_refine_ls_number_parameters 228
_refine_ls_number_reflns 2388
_refine_ls_number_restraints 3
_refine_ls_restrained_S_all 1.110
_refine_ls_R_factor_all 0.0687
_refine_ls_R_factor_gt 0.0507
_refine_ls_shift/su_max 0.001
_refine_ls_shift/su_mean 0.000
_refine_ls_structure_factor_coef Fsqd
_refine_ls_weighting_details 'calc w=1/[\s^2^(Fo^2^)+(0.0305P)^2^+0.7973P] where P=(Fo^2^+2Fc^2^)/3'
_refine_ls_weighting_scheme calc
_refine_ls_wR_factor_gt 0.1065
_refine_ls_wR_factor_ref 0.1438
_reflns_number_gt 2104
_reflns_number_total 2388
_reflns_threshold_expression >2sigma(I)
_cod_data_source_file jo401165y_si_001.cif
_cod_data_source_block 8mayam
_cod_original_formula_sum 'C16 H23 N1 O8'
_cod_database_code 4028530

loop_
_symmetry_equiv_pos_as_xyz
'x, y, z'

loop_
_atom_site_label
_atom_site_type_symbol
_atom_site_fract_x
_atom_site_fract_y
_atom_site_fract_z
_atom_site_U_iso_or_equiv
_atom_site_adp_type
_atom_site_occupancy
_atom_site_symmetry_multiplicity
_atom_site_calc_flag
_atom_site_refinement_flags
C1 C -0.2068(11) 0.2057(7) 1.3333(5) 0.0361(12) Uani 1 1 d .
H1A H -0.3421 0.1862 1.4041 0.054 Uiso 1 1 calc R
H1B H -0.1077 0.2762 1.3673 0.054 Uiso 1 1 calc R
H1C H -0.0975 0.1010 1.3124 0.054 Uiso 1 1 calc R
C2 C -0.3175(9) 0.2868(6) 1.2069(5) 0.0260(10) Uani 1 1 d .
C3 C -0.2310(8) 0.4458(6) 0.9959(5) 0.0241(9) Uani 1 1 d .
H3 H -0.4014 0.5149 1.0170 0.029 Uiso 1 1 calc R
C4 C -0.2473(8) 0.3282(6) 0.8945(5) 0.0231(9) Uani 1 1 d .
H4 H -0.3776 0.2665 0.9085 0.028 Uiso 1 1 calc R
C5 C -0.0821(9) 0.3093(5) 0.7856(5) 0.0233(9) Uani 1 1 d .
C6 C 0.1368(8) 0.3961(6) 0.7555(4) 0.0225(9) Uani 1 1 d .
H6 H 0.2913 0.3159 0.7251 0.027 Uiso 1 1 calc R
C7 C -0.0452(8) 0.5557(6) 0.9429(5) 0.0239(9) Uani 1 1 d .
H7 H -0.1253 0.6442 0.8763 0.029 Uiso 1 1 calc R
N8 N -0.0925(7) 0.1893(5) 0.6878(4) 0.0266(9) Uani 1 1 d .
O9 O -0.2833(7) 0.1303(5) 0.6948(4) 0.0367(9) Uani 1 1 d .
C11 C 0.0339(9) 0.6319(6) 1.0603(5) 0.0257(10) Uani 1 1 d .
H11A H -0.1169 0.6930 1.1120 0.031 Uiso 1 1 calc R
H11B H 0.1203 0.5449 1.1243 0.031 Uiso 1 1 calc R
C12 C 0.1155(8) 0.9029(6) 1.0243(5) 0.0248(9) Uani 1 1 d .
C13 C 0.3167(10) 0.9990(6) 0.9763(6) 0.0340(12) Uani 1 1 d .
H13A H 0.2544 1.1141 0.9942 0.051 Uiso 1 1 calc R
H13B H 0.3622 0.9907 0.8772 0.051 Uiso 1 1 calc R
H13C H 0.4655 0.9553 1.0262 0.051 Uiso 1 1 calc R
O14 O -0.0919(7) 0.9577(5) 1.0732(5) 0.0466(11) Uani 1 1 d .
C15 C 0.2843(8) 0.5805(6) 0.5724(5) 0.0213(9) Uani 1 1 d .
H15 H 0.4439 0.5009 0.5890 0.026 Uiso 1 1 calc R
C16 C 0.2519(9) 0.5950(6) 0.4209(5) 0.0286(10) Uani 1 1 d .
H16A H 0.0884 0.6671 0.4036 0.034 Uiso 1 1 calc R
H16B H 0.2507 0.4857 0.3909 0.034 Uiso 1 1 calc R
C17 C 0.4661(10) 0.6654(6) 0.3378(5) 0.0286(11) Uani 1 1 d .
H17A H 0.6274 0.5871 0.3470 0.034 Uiso 1 1 calc R
H17B H 0.4361 0.6809 0.2391 0.034 Uiso 1 1 calc R
C18 C 0.4849(10) 0.8290(6) 0.3878(5) 0.0321(11) Uani 1 1 d .
H18A H 0.6318 0.8682 0.3370 0.038 Uiso 1 1 calc R
H18B H 0.3315 0.9110 0.3687 0.038 Uiso 1 1 calc R
C19 C 0.5133(10) 0.8118(6) 0.5409(5) 0.0297(10) Uani 1 1 d .
H19A H 0.5159 0.9204 0.5718 0.036 Uiso 1 1 calc R
H19B H 0.6760 0.7388 0.5584 0.036 Uiso 1 1 calc R
C20 C 0.2993(9) 0.7423(6) 0.6243(5) 0.0282(10) Uani 1 1 d .
H20A H 0.3296 0.7260 0.7230 0.034 Uiso 1 1 calc R
H20B H 0.1378 0.8204 0.6151 0.034 Uiso 1 1 calc R
O11 O 0.2019(6) 0.7420(4) 1.0070(3) 0.0263(7) Uani 1 1 d .
O1 O -0.1464(6) 0.3545(4) 1.1211(3) 0.0238(7) Uani 1 1 d .
O2 O 0.0890(6) 0.1535(4) 0.6038(4) 0.0313(8) Uani 1 1 d .
O3 O 0.0735(6) 0.5146(4) 0.6453(3) 0.0234(7) Uani 1 1 d .
O4 O 0.1778(6) 0.4628(4) 0.8751(3) 0.0224(7) Uani 1 1 d .
O5 O -0.5306(6) 0.2972(4) 1.1805(4) 0.0312(8) Uani 1 1 d .

loop_
_atom_site_aniso_label
_atom_site_aniso_U_11
_atom_site_aniso_U_22
_atom_site_aniso_U_33
_atom_site_aniso_U_23
_atom_site_aniso_U_13
_atom_site_aniso_U_12
C1 0.050(3) 0.033(3) 0.029(3) 0.002(2) -0.005(2) -0.017(2)
C2 0.033(3) 0.020(2) 0.027(2) 0.0000(18) -0.0008(18) -0.013(2)
C3 0.021(2) 0.024(2) 0.025(2) -0.0006(18) -0.0036(17) 0.0014(18)
C4 0.021(2) 0.021(2) 0.029(2) 0.0000(18) -0.0068(17) -0.0063(17)
C5 0.025(2) 0.015(2) 0.029(2) 0.0004(17) -0.0038(17) -0.0018(16)
C6 0.021(2) 0.029(2) 0.018(2) -0.0019(18) -0.0009(16) -0.0071(18)
C7 0.022(2) 0.024(2) 0.024(2) -0.0008(18) 0.0028(17) -0.0042(18)
N8 0.028(2) 0.025(2) 0.029(2) -0.0041(17) -0.0042(16) -0.0076(17)
O9 0.032(2) 0.041(2) 0.043(2) -0.0142(17) -0.0035(16) -0.0153(17)
C11 0.030(2) 0.022(2) 0.025(2) 0.0030(18) 0.0016(18) -0.0072(19)
C12 0.018(2) 0.026(2) 0.032(2) -0.0054(19) 0.0003(17) -0.0060(18)
C13 0.032(3) 0.024(2) 0.048(3) 0.000(2) -0.006(2) -0.010(2)
O14 0.034(2) 0.024(2) 0.081(3) -0.0089(19) 0.006(2) -0.0078(16)
C15 0.016(2) 0.023(2) 0.027(2) -0.0021(18) -0.0012(16) -0.0088(17)
C16 0.033(3) 0.033(3) 0.024(2) -0.006(2) 0.0005(19) -0.015(2)
C17 0.035(3) 0.037(3) 0.018(2) -0.0046(19) 0.0018(19) -0.016(2)
C18 0.029(3) 0.031(3) 0.035(3) -0.002(2) 0.006(2) -0.009(2)
C19 0.031(3) 0.026(2) 0.035(3) -0.011(2) 0.005(2) -0.013(2)
C20 0.028(2) 0.034(3) 0.024(2) -0.004(2) 0.0028(18) -0.011(2)
O11 0.0274(18) 0.0228(16) 0.0294(17) -0.0047(13) 0.0027(13) -0.0084(13)
O1 0.0247(17) 0.0247(17) 0.0236(16) 0.0004(13) -0.0036(12) -0.0090(13)
O2 0.0254(18) 0.036(2) 0.0328(18) -0.0136(15) 0.0041(14) -0.0054(15)
O3 0.0230(16) 0.0268(17) 0.0217(16) 0.0008(13) -0.0004(12) -0.0098(13)
O4 0.0222(16) 0.0273(17) 0.0184(15) -0.0050(12) -0.0010(12) -0.0055(13)
O5 0.0259(18) 0.037(2) 0.0313(18) -0.0033(15) 0.0018(13) -0.0107(16)

loop_
_atom_type_symbol
_atom_type_description
_atom_type_scat_dispersion_real
_atom_type_scat_dispersion_imag
_atom_type_scat_source
C C 0.0033 0.0016 'International Tables Vol C Tables 4.2.6.8 and 6.1.1.4'
H H 0.0000 0.0000 'International Tables Vol C Tables 4.2.6.8 and 6.1.1.4'
N N 0.0061 0.0033 'International Tables Vol C Tables 4.2.6.8 and 6.1.1.4'
O O 0.0106 0.0060 'International Tables Vol C Tables 4.2.6.8 and 6.1.1.4'

loop_
_geom_angle_atom_site_label_1
_geom_angle_atom_site_label_2
_geom_angle_atom_site_label_3
_geom_angle
C2 C1 H1A 109.5
C2 C1 H1B 109.5
H1A C1 H1B 109.5
C2 C1 H1C 109.5
H1A C1 H1C 109.5
H1B C1 H1C 109.5
O5 C2 O1 122.4(4)
O5 C2 C1 126.5(4)
O1 C2 C1 111.1(4)
O1 C3 C4 108.7(4)
O1 C3 C7 108.0(4)
C4 C3 C7 112.0(4)
O1 C3 H3 109.3
C4 C3 H3 109.3
C7 C3 H3 109.3
C5 C4 C3 120.3(4)
C5 C4 H4 119.8
C3 C4 H4 119.8
C4 C5 N8 120.4(4)
C4 C5 C6 124.5(4)
N8 C5 C6 115.0(4)
O4 C6 O3 113.7(4)
O4 C6 C5 109.7(3)
O3 C6 C5 105.7(3)
O4 C6 H6 109.2
O3 C6 H6 109.2
C5 C6 H6 109.2
O4 C7 C11 107.6(4)
O4 C7 C3 110.4(4)
C11 C7 C3 110.9(4)
O4 C7 H7 109.3
C11 C7 H7 109.3
C3 C7 H7 109.3
O2 N8 O9 123.5(4)
O2 N8 C5 118.1(4)
O9 N8 C5 118.4(4)
O11 C11 C7 110.0(3)
O11 C11 H11A 109.7
C7 C11 H11A 109.7
O11 C11 H11B 109.7
C7 C11 H11B 109.7
H11A C11 H11B 108.2
O14 C12 O11 123.9(4)
O14 C12 C13 125.6(5)
O11 C12 C13 110.5(4)
C12 C13 H13A 109.5
C12 C13 H13B 109.5
H13A C13 H13B 109.5
C12 C13 H13C 109.5
H13A C13 H13C 109.5
H13B C13 H13C 109.5
O3 C15 C16 107.6(3)
O3 C15 C20 111.1(4)
C16 C15 C20 112.5(4)
O3 C15 H15 108.5
C16 C15 H15 108.5
C20 C15 H15 108.5
C15 C16 C17 110.5(4)
C15 C16 H16A 109.6
C17 C16 H16A 109.6
C15 C16 H16B 109.6
C17 C16 H16B 109.6
H16A C16 H16B 108.1
C18 C17 C16 111.0(4)
C18 C17 H17A 109.4
C16 C17 H17A 109.4
C18 C17 H17B 109.4
C16 C17 H17B 109.4
H17A C17 H17B 108.0
C19 C18 C17 110.7(4)
C19 C18 H18A 109.5
C17 C18 H18A 109.5
C19 C18 H18B 109.5
C17 C18 H18B 109.5
H18A C18 H18B 108.1
C18 C19 C20 111.9(4)
C18 C19 H19A 109.2
C20 C19 H19A 109.2
C18 C19 H19B 109.2
C20 C19 H19B 109.2
H19A C19 H19B 107.9
C15 C20 C19 109.7(4)
C15 C20 H20A 109.7
C19 C20 H20A 109.7
C15 C20 H20B 109.7
C19 C20 H20B 109.7
H20A C20 H20B 108.2
C12 O11 C11 116.5(4)
C2 O1 C3 117.5(4)
C6 O3 C15 115.1(3)
C6 O4 C7 114.2(3)

loop_
_geom_bond_atom_site_label_1
_geom_bond_atom_site_label_2
_geom_bond_distance
C1 C2 1.480(7)
C1 H1A 0.9800
C1 H1B 0.9800
C1 H1C 0.9800
C2 O5 1.201(6)
C2 O1 1.356(5)
C3 O1 1.447(5)
C3 C4 1.489(7)
C3 C7 1.518(6)
C3 H3 1.0000
C4 C5 1.316(6)
C4 H4 0.9500
C5 N8 1.469(6)
C5 C6 1.506(6)
C6 O4 1.405(5)
C6 O3 1.413(5)
C6 H6 1.0000
C7 O4 1.434(5)
C7 C11 1.511(7)
C7 H7 1.0000
N8 O2 1.220(5)
N8 O9 1.231(5)
C11 O11 1.449(5)
C11 H11A 0.9900
C11 H11B 0.9900
C12 O14 1.194(6)
C12 O11 1.355(6)
C12 C13 1.496(6)
C13 H13A 0.9800
C13 H13B 0.9800
C13 H13C 0.9800
C15 O3 1.458(5)
C15 C16 1.503(6)
C15 C20 1.515(6)
C15 H15 1.0000
C16 C17 1.531(6)
C16 H16A 0.9900
C16 H16B 0.9900
C17 C18 1.526(7)
C17 H17A 0.9900
C17 H17B 0.9900
C18 C19 1.514(7)
C18 H18A 0.9900
C18 H18B 0.9900
C19 C20 1.526(6)
C19 H19A 0.9900
C19 H19B 0.9900
C20 H20A 0.9900
C20 H20B 0.9900

loop_
_geom_torsion_atom_site_label_1
_geom_torsion_atom_site_label_2
_geom_torsion_atom_site_label_3
_geom_torsion_atom_site_label_4
_geom_torsion
O1 C3 C4 C5 -108.2(5)
C7 C3 C4 C5 11.1(6)
C3 C4 C5 N8 177.9(4)
C3 C4 C5 C6 2.2(7)
C4 C5 C6 O4 15.8(6)
N8 C5 C6 O4 -160.2(4)
C4 C5 C6 O3 -107.1(5)
N8 C5 C6 O3 76.9(5)
O1 C3 C7 O4 77.9(5)
C4 C3 C7 O4 -41.9(5)
O1 C3 C7 C11 -41.2(5)
C4 C3 C7 C11 -161.0(4)
C4 C5 N8 O2 -166.4(4)
C6 C5 N8 O2 9.8(6)
C4 C5 N8 O9 13.6(6)
C6 C5 N8 O9 -170.3(4)
O4 C7 C11 O11 61.9(4)
C3 C7 C11 O11 -177.4(4)
O3 C15 C16 C17 179.4(4)
C20 C15 C16 C17 56.7(5)
C15 C16 C17 C18 -55.4(6)
C16 C17 C18 C19 55.3(5)
C17 C18 C19 C20 -55.9(5)
O3 C15 C20 C19 -177.2(4)
C16 C15 C20 C19 -56.4(5)
C18 C19 C20 C15 55.7(6)
O14 C12 O11 C11 -4.2(7)
C13 C12 O11 C11 174.8(4)
C7 C11 O11 C12 114.4(4)
O5 C2 O1 C3 1.8(7)
C1 C2 O1 C3 -176.8(4)
C4 C3 O1 C2 -77.3(5)
C7 C3 O1 C2 160.9(4)
O4 C6 O3 C15 76.7(4)
C5 C6 O3 C15 -162.9(4)
C16 C15 O3 C6 139.0(4)
C20 C15 O3 C6 -97.5(4)
O3 C6 O4 C7 68.9(4)
C5 C6 O4 C7 -49.2(5)
C11 C7 O4 C6 -174.6(3)
C3 C7 O4 C6 64.3(5)
